data_2013821
loop_
_publ_author_name
'Ray, Jayanta Kumar'
'Haldar, Pranab'
'Canle L., M.'
'Santaballa, J. A.'
'Mah\'ia, Jose'

_publ_section_title
;
 Diethyl
 1-(4-fluorophenyl)-3-(2-furyl)-5-oxopyrrolidine-2,2-dicarboxylate and
 diethyl
 1-(3,4-dichlorophenyl)-3-(2-furyl)-5-oxopyrrolidine-2,2-dicarboxylate
;
_journal_issue 3
_journal_name_full 'Acta Crystallographica Section C'
_journal_page_first o163
_journal_page_last o165
_journal_paper_doi 10.1107/S0108270103029111
_journal_volume 60
_journal_year 2004
_chemical_formula_iupac 'C20 H20 F N O6'
_chemical_formula_moiety 'C20 H20 F N O6'
_chemical_formula_sum 'C20 H20 F N O6'
_chemical_formula_weight 389.37
_chemical_melting_point .355E-305
_chemical_name_systematic
;
Diethyl 1-(4-fluorophenyl)-3-(2-furyl)-5-oxopyrrolidine -2,2-dicarboxylate
;
_space_group_IT_number 2
_symmetry_cell_setting triclinic
_symmetry_space_group_name_Hall '-P 1'
_symmetry_space_group_name_H-M 'P -1'
_atom_sites_solution_hydrogens geom
_atom_sites_solution_primary direct
_atom_sites_solution_secondary difmap
_audit_creation_method SHELXL-97
_cell_angle_alpha 90.305(6)
_cell_angle_beta 105.358(6)
_cell_angle_gamma 112.405(5)
_cell_formula_units_Z 2
_cell_length_a 9.582(3)
_cell_length_b 10.157(3)
_cell_length_c 11.384(4)
_cell_measurement_reflns_used 2470
_cell_measurement_temperature 293(2)
_cell_measurement_theta_max 28.0
_cell_measurement_theta_min 2.0
_cell_volume 980.7(5)
_computing_cell_refinement 'SAINT (Siemens, 1995)'
_computing_data_collection 'SMART (Siemens, 1995)'
_computing_data_reduction SAINT
_computing_molecular_graphics 'SHELXTL (Sheldrick, 1997)'
_computing_publication_material SHELXTL
_computing_structure_refinement 'SHELXL97 (Sheldrick, 1997)'
_computing_structure_solution 'SHELXS97 (Sheldrick, 1990)'
_diffrn_ambient_temperature 293(2)
_diffrn_measured_fraction_theta_full 0.987
_diffrn_measured_fraction_theta_max 0.971
_diffrn_measurement_device_type 'Bruker CCD area-detector'
_diffrn_measurement_method '\f and \w scans'
_diffrn_radiation_monochromator graphite
_diffrn_radiation_source 'fine-focus sealed tube'
_diffrn_radiation_type MoK\a
_diffrn_radiation_wavelength 0.71073
_diffrn_reflns_av_R_equivalents 0.0145
_diffrn_reflns_av_sigmaI/netI 0.0317
_diffrn_reflns_limit_h_max 12
_diffrn_reflns_limit_h_min -12
_diffrn_reflns_limit_k_max 12
_diffrn_reflns_limit_k_min -12
_diffrn_reflns_limit_l_max 11
_diffrn_reflns_limit_l_min -14
_diffrn_reflns_number 6019
_diffrn_reflns_theta_full 25.00
_diffrn_reflns_theta_max 27.00
_diffrn_reflns_theta_min 2.18
_diffrn_standards_decay_% 0.51
_diffrn_standards_interval_count 'set of frames'
_diffrn_standards_number '50 first frames'
_exptl_absorpt_coefficient_mu 0.104
_exptl_absorpt_correction_T_max 0.9775
_exptl_absorpt_correction_T_min 0.8853
_exptl_absorpt_correction_type empirical
_exptl_absorpt_process_details '(SADABS; Sheldrick, 1996)'
_exptl_crystal_colour Colourless
_exptl_crystal_density_diffrn 1.319
_exptl_crystal_density_method 'not measured'
_exptl_crystal_description Block
_exptl_crystal_F_000 408
_exptl_crystal_size_max 0.39
_exptl_crystal_size_mid 0.36
_exptl_crystal_size_min 0.22
_refine_diff_density_max 0.216
_refine_diff_density_min -0.253
_refine_ls_extinction_method none
_refine_ls_goodness_of_fit_ref 1.032
_refine_ls_hydrogen_treatment constr
_refine_ls_matrix_type full
_refine_ls_number_parameters 255
_refine_ls_number_reflns 4167
_refine_ls_number_restraints 0
_refine_ls_restrained_S_all 1.032
_refine_ls_R_factor_all 0.0700
_refine_ls_R_factor_gt 0.0461
_refine_ls_shift/su_max 0.000
_refine_ls_shift/su_mean 0.000
_refine_ls_structure_factor_coef Fsqd
_refine_ls_weighting_details 'calc w=1/[\s^2^(Fo^2^)+(0.0644P)^2^+0.1569P] where P=(Fo^2^+2Fc^2^)/3'
_refine_ls_weighting_scheme calc
_refine_ls_wR_factor_gt 0.1159
_refine_ls_wR_factor_ref 0.1297
_reflns_number_gt 2936
_reflns_number_total 4167
_reflns_threshold_expression I>2\s(I)
_cod_data_source_file na1631.cif
_cod_data_source_block I
_cod_depositor_comments
;
The following automatic conversions were performed:
'_symmetry_cell_setting' value 'Triclinic' changed to 'triclinic'
according to '/home/saulius/struct/CIF-dictionaries/cif_core.dic'
dictionary named 'cif_core.dic' version 2.4.1 from 2010-06-29.

Automatic conversion script
Id: cif_fix_enum 1527 2010-12-29 10:47:43Z saulius 

The following automatic conversions were performed:

'_symmetry_cell_setting' value 'Triclinic' changed to 'triclinic'
according to /home/saulius/struct/CIF-dictionaries/cif_core.dic
dictionary named 'cif_core.dic' version 2.4.1 from 2010-06-29.

Automatic conversion script
Id: cif_fix_values 1715 2011-07-08 13:25:40Z adriana 
;
_cod_original_cell_volume 980.6(5)
_cod_original_sg_symbol_H-M P-1
_cod_database_code 2013821
_cod_database_fobs_code 2013821

loop_
_symmetry_equiv_pos_as_xyz
'x, y, z'
'-x, -y, -z'

loop_
_atom_site_label
_atom_site_fract_x
_atom_site_fract_y
_atom_site_fract_z
_atom_site_U_iso_or_equiv
_atom_site_adp_type
_atom_site_calc_flag
_atom_site_refinement_flags
_atom_site_occupancy
_atom_site_disorder_assembly
_atom_site_disorder_group
_atom_site_type_symbol
F1 0.4839(2) 1.69158(16) 0.20331(17) 0.1212(7) Uani d . 1 . . F
O1 -0.12609(16) 1.21079(14) 0.23505(15) 0.0643(4) Uani d . 1 . . O
O2 -0.03167(19) 0.66550(14) 0.19518(14) 0.0675(4) Uani d . 1 . . O
O3 0.19164(17) 1.07698(14) 0.46584(11) 0.0557(4) Uani d . 1 . . O
O4 0.25249(14) 0.90995(13) 0.38829(10) 0.0454(3) Uani d . 1 . . O
O5 0.15804(16) 0.95687(17) 0.05851(12) 0.0655(4) Uani d . 1 . . O
O6 0.36412(14) 1.08679(15) 0.21550(11) 0.0539(3) Uani d . 1 . . O
N1 0.07687(15) 1.14449(13) 0.23426(12) 0.0355(3) Uani d . 1 . . N
C1 -0.0740(2) 1.11918(18) 0.23530(16) 0.0420(4) Uani d . 1 . . C
C2 -0.1583(2) 0.96201(17) 0.24003(17) 0.0436(4) Uani d . 1 . . C
H2A -0.2632 0.9252 0.1825 0.052 Uiso calc R 1 . . H
H2B -0.1671 0.9436 0.3219 0.052 Uiso calc R 1 . . H
C3 -0.05662(18) 0.89350(16) 0.20475(15) 0.0360(4) Uani d . 1 . . C
H3A -0.0886 0.8751 0.1150 0.043 Uiso calc R 1 . . H
C4 0.11306(17) 1.01679(16) 0.24659(13) 0.0324(3) Uani d . 1 . . C
C5 0.18628(19) 1.28553(16) 0.22720(15) 0.0382(4) Uani d . 1 . . C
C6 0.3174(2) 1.35984(19) 0.32375(18) 0.0533(5) Uani d . 1 . . C
H6A 0.3374 1.3182 0.3955 0.064 Uiso calc R 1 . . H
C7 0.4195(3) 1.4963(2) 0.3143(2) 0.0683(6) Uani d . 1 . . C
H7A 0.5099 1.5463 0.3783 0.082 Uiso calc R 1 . . H
C8 0.3852(3) 1.5555(2) 0.2103(2) 0.0751(7) Uani d . 1 . . C
C9 0.2567(3) 1.4849(2) 0.1131(2) 0.0812(7) Uani d . 1 . . C
H9A 0.2367 1.5284 0.0425 0.097 Uiso calc R 1 . . H
C10 0.1561(2) 1.3470(2) 0.12134(18) 0.0572(5) Uani d . 1 . . C
H10A 0.0686 1.2962 0.0555 0.069 Uiso calc R 1 . . H
C11 -0.0740(2) 0.75493(17) 0.25436(17) 0.0436(4) Uani d . 1 . . C
C12 -0.1202(3) 0.6984(2) 0.3499(2) 0.0684(6) Uani d . 1 . . C
H12A -0.1533 0.7387 0.4052 0.082 Uiso calc R 1 . . H
C13 -0.1077(3) 0.5610(3) 0.3490(3) 0.0880(9) Uani d . 1 . . C
H13A -0.1325 0.4943 0.4039 0.106 Uiso calc R 1 . . H
C14 -0.0549(3) 0.5479(2) 0.2565(3) 0.0841(8) Uani d . 1 . . C
H14A -0.0359 0.4690 0.2356 0.101 Uiso calc R 1 . . H
C15 0.19318(18) 1.00859(17) 0.38058(14) 0.0367(4) Uani d . 1 . . C
C16 0.3037(2) 0.8702(2) 0.51026(17) 0.0565(5) Uani d . 1 . . C
H16A 0.2171 0.8367 0.5464 0.068 Uiso calc R 1 . . H
H16B 0.3891 0.9520 0.5635 0.068 Uiso calc R 1 . . H
C17 0.3578(3) 0.7535(2) 0.4944(2) 0.0700(6) Uani d . 1 . . C
H17A 0.3897 0.7219 0.5725 0.105 Uiso calc R 1 . . H
H17B 0.4455 0.7889 0.4608 0.105 Uiso calc R 1 . . H
H17C 0.2732 0.6745 0.4395 0.105 Uiso calc R 1 . . H
C18 0.21248(19) 1.01333(18) 0.16132(15) 0.0382(4) Uani d . 1 . . C
C19 0.4739(3) 1.1002(3) 0.1436(2) 0.0738(7) Uani d . 1 . . C
H19A 0.5700 1.0964 0.1959 0.089 Uiso calc R 1 . . H
H19B 0.4271 1.0208 0.0786 0.089 Uiso calc R 1 . . H
C20 0.5115(3) 1.2358(3) 0.0902(3) 0.0996(9) Uani d . 1 . . C
H20A 0.5834 1.2431 0.0433 0.149 Uiso calc R 1 . . H
H20B 0.5592 1.3143 0.1547 0.149 Uiso calc R 1 . . H
H20C 0.4165 1.2390 0.0377 0.149 Uiso calc R 1 . . H

loop_
_atom_site_aniso_label
_atom_site_aniso_U_11
_atom_site_aniso_U_22
_atom_site_aniso_U_33
_atom_site_aniso_U_12
_atom_site_aniso_U_13
_atom_site_aniso_U_23
F1 0.1137(13) 0.0608(9) 0.1225(13) -0.0275(9) 0.0205(10) 0.0290(8)
O1 0.0553(8) 0.0426(7) 0.1133(12) 0.0296(7) 0.0382(8) 0.0200(7)
O2 0.0892(11) 0.0470(8) 0.0707(9) 0.0375(8) 0.0142(8) 0.0005(7)
O3 0.0799(9) 0.0605(8) 0.0369(7) 0.0364(7) 0.0205(6) 0.0065(6)
O4 0.0527(7) 0.0531(7) 0.0397(6) 0.0320(6) 0.0116(5) 0.0128(5)
O5 0.0571(8) 0.0914(11) 0.0423(8) 0.0225(8) 0.0162(6) -0.0084(7)
O6 0.0384(7) 0.0739(9) 0.0492(7) 0.0172(6) 0.0200(5) 0.0032(6)
N1 0.0339(7) 0.0296(7) 0.0453(8) 0.0136(6) 0.0133(6) 0.0078(5)
C1 0.0396(9) 0.0384(9) 0.0542(10) 0.0185(8) 0.0187(7) 0.0103(7)
C2 0.0368(9) 0.0368(9) 0.0611(11) 0.0148(7) 0.0199(8) 0.0113(8)
C3 0.0364(8) 0.0327(8) 0.0385(8) 0.0134(7) 0.0103(7) 0.0058(6)
C4 0.0345(8) 0.0315(8) 0.0341(8) 0.0154(6) 0.0112(6) 0.0058(6)
C5 0.0387(9) 0.0303(8) 0.0457(9) 0.0121(7) 0.0150(7) 0.0050(7)
C6 0.0512(11) 0.0429(10) 0.0529(11) 0.0109(9) 0.0058(9) 0.0057(8)
C7 0.0570(12) 0.0464(12) 0.0711(14) -0.0014(10) 0.0030(10) 0.0000(10)
C8 0.0718(15) 0.0437(12) 0.0807(16) -0.0078(11) 0.0211(12) 0.0152(11)
C9 0.0887(17) 0.0573(13) 0.0648(14) -0.0008(12) 0.0140(12) 0.0280(11)
C10 0.0578(12) 0.0465(11) 0.0487(11) 0.0049(9) 0.0093(9) 0.0117(8)
C11 0.0420(9) 0.0316(8) 0.0552(10) 0.0143(7) 0.0112(8) 0.0047(7)
C12 0.0696(14) 0.0619(13) 0.0930(16) 0.0321(11) 0.0449(12) 0.0403(12)
C13 0.0740(16) 0.0572(14) 0.132(2) 0.0217(13) 0.0348(16) 0.0571(16)
C14 0.0899(19) 0.0357(11) 0.116(2) 0.0276(12) 0.0084(16) 0.0114(13)
C15 0.0372(8) 0.0375(8) 0.0370(8) 0.0146(7) 0.0133(7) 0.0072(7)
C16 0.0600(12) 0.0640(12) 0.0456(10) 0.0289(10) 0.0087(9) 0.0230(9)
C17 0.0666(14) 0.0617(13) 0.0828(15) 0.0338(11) 0.0103(11) 0.0288(11)
C18 0.0416(9) 0.0430(9) 0.0366(9) 0.0221(8) 0.0138(7) 0.0090(7)
C19 0.0488(12) 0.113(2) 0.0690(14) 0.0309(13) 0.0345(11) 0.0125(13)
C20 0.0822(18) 0.120(2) 0.093(2) 0.0182(17) 0.0523(16) 0.0333(17)

loop_
_atom_type_symbol
_atom_type_description
_atom_type_scat_dispersion_real
_atom_type_scat_dispersion_imag
_atom_type_scat_source
C C 0.0033 0.0016 'International Tables Vol C Tables 4.2.6.8 and 6.1.1.4'
H H 0.0000 0.0000 'International Tables Vol C Tables 4.2.6.8 and 6.1.1.4'
N N 0.0061 0.0033 'International Tables Vol C Tables 4.2.6.8 and 6.1.1.4'
O O 0.0106 0.0060 'International Tables Vol C Tables 4.2.6.8 and 6.1.1.4'
F F 0.0171 0.0103 'International Tables Vol C Tables 4.2.6.8 and 6.1.1.4'

loop_
_geom_angle_atom_site_label_1
_geom_angle_atom_site_label_2
_geom_angle_atom_site_label_3
_geom_angle
_geom_angle_publ_flag
C14 O2 C11 106.14(19) ?
C15 O4 C16 116.77(13) ?
C18 O6 C19 117.65(15) ?
C1 N1 C5 121.46(13) ?
C1 N1 C4 113.29(12) ?
C5 N1 C4 125.19(12) ?
O1 C1 N1 124.72(15) ?
O1 C1 C2 127.00(15) ?
N1 C1 C2 108.26(13) ?
C1 C2 C3 104.66(13) ?
C1 C2 H2A 110.8 ?
C3 C2 H2A 110.8 ?
C1 C2 H2B 110.8 ?
C3 C2 H2B 110.8 ?
H2A C2 H2B 108.9 ?
C11 C3 C2 113.57(13) ?
C11 C3 C4 116.31(13) ?
C2 C3 C4 103.10(12) ?
C11 C3 H3A 107.8 ?
C2 C3 H3A 107.8 ?
C4 C3 H3A 107.8 ?
N1 C4 C15 111.45(12) ?
N1 C4 C18 109.80(12) ?
C15 C4 C18 112.26(13) ?
N1 C4 C3 101.46(12) yes
C15 C4 C3 109.18(12) ?
C18 C4 C3 112.22(13) ?
C10 C5 C6 120.04(16) ?
C10 C5 N1 118.30(15) ?
C6 C5 N1 121.65(15) ?
C5 C6 C7 120.14(18) ?
C5 C6 H6A 119.9 ?
C7 C6 H6A 119.9 ?
C8 C7 C6 118.61(19) ?
C8 C7 H7A 120.7 ?
C6 C7 H7A 120.7 ?
C7 C8 C9 122.71(19) ?
C7 C8 F1 118.2(2) ?
C9 C8 F1 119.1(2) ?
C8 C9 C10 118.7(2) ?
C8 C9 H9A 120.6 ?
C10 C9 H9A 120.6 ?
C5 C10 C9 119.75(18) ?
C5 C10 H10A 120.1 ?
C9 C10 H10A 120.1 ?
C12 C11 O2 110.88(17) ?
C12 C11 C3 132.82(17) ?
O2 C11 C3 116.28(15) ?
C11 C12 C13 105.0(2) ?
C11 C12 H12A 127.5 ?
C13 C12 H12A 127.5 ?
C14 C13 C12 107.2(2) ?
C14 C13 H13A 126.4 ?
C12 C13 H13A 126.4 ?
C13 C14 O2 110.8(2) ?
C13 C14 H14A 124.6 ?
O2 C14 H14A 124.6 ?
O3 C15 O4 125.43(15) ?
O3 C15 C4 123.41(15) ?
O4 C15 C4 110.99(13) ?
O4 C16 C17 106.70(16) ?
O4 C16 H16A 110.4 ?
C17 C16 H16A 110.4 ?
O4 C16 H16B 110.4 ?
C17 C16 H16B 110.4 ?
H16A C16 H16B 108.6 ?
C16 C17 H17A 109.5 ?
C16 C17 H17B 109.5 ?
H17A C17 H17B 109.5 ?
C16 C17 H17C 109.5 ?
H17A C17 H17C 109.5 ?
H17B C17 H17C 109.5 ?
O5 C18 O6 125.00(15) ?
O5 C18 C4 123.86(15) ?
O6 C18 C4 111.06(14) ?
C20 C19 O6 110.4(2) ?
C20 C19 H19A 109.6 ?
O6 C19 H19A 109.6 ?
C20 C19 H19B 109.6 ?
O6 C19 H19B 109.6 ?
H19A C19 H19B 108.1 ?
C19 C20 H20A 109.5 ?
C19 C20 H20B 109.5 ?
H20A C20 H20B 109.5 ?
C19 C20 H20C 109.5 ?
H20A C20 H20C 109.5 ?
H20B C20 H20C 109.5 ?

loop_
_geom_bond_atom_site_label_1
_geom_bond_atom_site_label_2
_geom_bond_site_symmetry_2
_geom_bond_distance
_geom_bond_publ_flag
F1 C8 . 1.362(2) ?
O1 C1 . 1.2120(19) ?
O2 C14 . 1.361(3) ?
O2 C11 . 1.365(2) ?
O3 C15 . 1.1970(19) ?
O4 C15 . 1.3203(19) ?
O4 C16 . 1.459(2) ?
O5 C18 . 1.188(2) ?
O6 C18 . 1.320(2) ?
O6 C19 . 1.464(2) ?
N1 C1 . 1.371(2) ?
N1 C5 . 1.435(2) ?
N1 C4 . 1.4635(19) ?
C1 C2 . 1.498(2) ?
C2 C3 . 1.522(2) ?
C2 H2A . 0.9700 ?
C2 H2B . 0.9700 ?
C3 C11 . 1.486(2) ?
C3 C4 . 1.572(2) ?
C3 H3A . 0.9800 ?
C4 C15 . 1.534(2) ?
C4 C18 . 1.538(2) ?
C5 C10 . 1.373(2) ?
C5 C6 . 1.376(2) ?
C6 C7 . 1.383(3) ?
C6 H6A . 0.9300 ?
C7 C8 . 1.351(3) yes
C7 H7A . 0.9300 ?
C8 C9 . 1.361(3) yes
C9 C10 . 1.386(3) ?
C9 H9A . 0.9300 ?
C10 H10A . 0.9300 ?
C11 C12 . 1.333(3) yes
C12 C13 . 1.446(3) ?
C12 H12A . 0.9300 ?
C13 C14 . 1.309(4) yes
C13 H13A . 0.9300 ?
C14 H14A . 0.9300 ?
C16 C17 . 1.491(3) ?
C16 H16A . 0.9700 ?
C16 H16B . 0.9700 ?
C17 H17A . 0.9600 ?
C17 H17B . 0.9600 ?
C17 H17C . 0.9600 ?
C19 C20 . 1.463(4) yes
C19 H19A . 0.9700 ?
C19 H19B . 0.9700 ?
C20 H20A . 0.9600 ?
C20 H20B . 0.9600 ?
C20 H20C . 0.9600 ?

loop_
_geom_hbond_atom_site_label_D
_geom_hbond_atom_site_label_H
_geom_hbond_atom_site_label_A
_geom_hbond_site_symmetry_A
_geom_hbond_distance_DH
_geom_hbond_distance_HA
_geom_hbond_distance_DA
_geom_hbond_angle_DHA
C2 H2B O3 2_576 0.97 2.49 3.457(2) 174
C14 H14A O1 1_545 0.93 2.43 3.220(3) 143
C19 H19A O1 1_655 0.97 2.60 3.410(3) 141

loop_
_geom_torsion_atom_site_label_1
_geom_torsion_atom_site_label_2
_geom_torsion_atom_site_label_3
_geom_torsion_atom_site_label_4
_geom_torsion
_geom_torsion_publ_flag
C5 N1 C1 O1 -2.8(3) ?
C4 N1 C1 O1 174.55(17) ?
C5 N1 C1 C2 178.61(14) ?
C4 N1 C1 C2 -4.03(19) ?
O1 C1 C2 C3 165.64(18) ?
N1 C1 C2 C3 -15.83(19) ?
C1 C2 C3 C11 154.40(15) ?
C1 C2 C3 C4 27.67(16) ?
C1 N1 C4 C15 -94.87(16) ?
C5 N1 C4 C15 82.38(17) ?
C1 N1 C4 C18 140.10(14) ?
C5 N1 C4 C18 -42.65(19) ?
C1 N1 C4 C3 21.22(16) ?
C5 N1 C4 C3 -161.53(14) ?
C11 C3 C4 N1 -154.13(13) ?
C2 C3 C4 N1 -29.15(14) ?
C11 C3 C4 C15 -36.38(17) ?
C2 C3 C4 C15 88.60(14) ?
C11 C3 C4 C18 88.74(16) ?
C2 C3 C4 C18 -146.29(13) ?
C1 N1 C5 C10 -66.6(2) yes
C4 N1 C5 C10 116.36(18) ?
C1 N1 C5 C6 112.42(19) ?
C4 N1 C5 C6 -64.6(2) ?
C10 C5 C6 C7 -0.3(3) ?
N1 C5 C6 C7 -179.27(18) ?
C5 C6 C7 C8 1.7(3) ?
C6 C7 C8 C9 -1.8(4) ?
C6 C7 C8 F1 178.0(2) ?
C7 C8 C9 C10 0.4(4) ?
F1 C8 C9 C10 -179.4(2) ?
C6 C5 C10 C9 -1.2(3) ?
N1 C5 C10 C9 177.9(2) ?
C8 C9 C10 C5 1.1(4) ?
C14 O2 C11 C12 0.8(2) ?
C14 O2 C11 C3 179.16(17) ?
C2 C3 C11 C12 -23.6(3) ?
C4 C3 C11 C12 95.8(2) ?
C2 C3 C11 O2 158.45(15) ?
C4 C3 C11 O2 -82.10(19) ?
O2 C11 C12 C13 -0.9(2) ?
C3 C11 C12 C13 -178.9(2) ?
C11 C12 C13 C14 0.7(3) ?
C12 C13 C14 O2 -0.2(3) ?
C11 O2 C14 C13 -0.3(3) ?
C16 O4 C15 O3 7.4(2) ?
C16 O4 C15 C4 -167.98(14) yes
N1 C4 C15 O3 16.6(2) ?
C18 C4 C15 O3 140.26(16) ?
C3 C4 C15 O3 -94.65(18) ?
N1 C4 C15 O4 -167.88(12) ?
C18 C4 C15 O4 -44.24(17) ?
C3 C4 C15 O4 80.85(15) ?
C15 O4 C16 C17 177.24(15) yes
C19 O6 C18 O5 0.2(3) ?
C19 O6 C18 C4 -176.75(16) yes
N1 C4 C18 O5 -90.32(19) ?
C15 C4 C18 O5 145.12(17) ?
C3 C4 C18 O5 21.7(2) ?
N1 C4 C18 O6 86.63(16) ?
C15 C4 C18 O6 -37.93(18) ?
C3 C4 C18 O6 -161.33(13) ?
C18 O6 C19 C20 96.1(2) yes

loop_
_cod_related_entry_id
_cod_related_entry_database
_cod_related_entry_code
1 ChemSpider 4414790
